data_7030617
loop_
_publ_author_name
'Maekawa, Masahiko'
'Nabei, Atsuhiro'
'Tominaga, Toshi'
'Sugimoto, Kunihisa'
'Minematsu, Toshie'
'Okubo, Takashi'
'Kuroda-Sowa, Takayoshi'
'Munakata, Megumu'
'Kitagawa, Susumu'

_publ_section_title
;
 A unique chair-shaped hexanuclear Cu(I) metallamacrocyclic C2H4 adduct
 encapsulating a BF4&#x2212; anion
;
_journal_coden_ASTM DTARAF
_journal_issue 3
_journal_name_full 'Dalton Transactions'
_journal_page_first 415
_journal_page_last 417
_journal_paper_doi 10.1039/b812337c
_journal_year 2009
_chemical_formula_moiety 'C13 H15 Cu2 N5 O6 '
_chemical_formula_sum 'C13 H15 Cu2 N5 O6'
_chemical_formula_weight 464.38
_space_group_IT_number 14
_symmetry_cell_setting monoclinic
_symmetry_Int_Tables_number 14
_symmetry_space_group_name_Hall '-P 2yn'
_symmetry_space_group_name_H-M 'P 1 21/n 1'
_atom_sites_solution_hydrogens geom
_atom_sites_solution_primary direct
_atom_sites_solution_secondary difmap
_cell_angle_alpha 90.00
_cell_angle_beta 102.603(2)
_cell_angle_gamma 90.00
_cell_formula_units_Z 4
_cell_length_a 13.7587(11)
_cell_length_b 8.1512(6)
_cell_length_c 15.7527(13)
_cell_measurement_reflns_used 3689
_cell_measurement_temperature 150(2)
_cell_measurement_theta_max 27.5
_cell_measurement_theta_min 3.0
_cell_volume 1724.1(2)
_computing_cell_refinement CrystalClear
_computing_data_collection CrystalClear
_computing_data_reduction CrystalStructure
_computing_publication_material 'CrystalStructure 3.8'
_computing_structure_refinement 'SHELXS-97 (Sheldrick, 1990)'
_computing_structure_solution SIR97
_diffrn_ambient_temperature 150(2)
_diffrn_detector_area_resol_mean 14.62
_diffrn_measured_fraction_theta_full 0.998
_diffrn_measured_fraction_theta_max 0.918
_diffrn_measurement_device_type 'Rigaku Mercury'
_diffrn_measurement_method \w
_diffrn_radiation_monochromator graphite
_diffrn_radiation_type MoK\a
_diffrn_radiation_wavelength 0.71075
_diffrn_reflns_av_R_equivalents 0.0895
_diffrn_reflns_av_sigmaI/netI 0.0998
_diffrn_reflns_limit_h_max 19
_diffrn_reflns_limit_h_min -20
_diffrn_reflns_limit_k_max 11
_diffrn_reflns_limit_k_min -11
_diffrn_reflns_limit_l_max 23
_diffrn_reflns_limit_l_min -22
_diffrn_reflns_number 22732
_diffrn_reflns_theta_full 27.50
_diffrn_reflns_theta_max 31.70
_diffrn_reflns_theta_min 2.22
_exptl_absorpt_coefficient_mu 2.508
_exptl_absorpt_correction_T_max 0.951
_exptl_absorpt_correction_T_min 0.800
_exptl_absorpt_correction_type multi-scan
_exptl_absorpt_process_details 'Jacobson, R. (1998) Private communication'
_exptl_crystal_colour yellow
_exptl_crystal_density_diffrn 1.789
_exptl_crystal_density_method 'not measured'
_exptl_crystal_description platelet
_exptl_crystal_F_000 936
_exptl_crystal_size_max 0.25
_exptl_crystal_size_mid 0.05
_exptl_crystal_size_min 0.02
_refine_diff_density_max 0.561
_refine_diff_density_min -0.591
_refine_diff_density_rms 0.126
_refine_ls_extinction_method none
_refine_ls_goodness_of_fit_ref 1.073
_refine_ls_hydrogen_treatment noref
_refine_ls_matrix_type full
_refine_ls_number_parameters 282
_refine_ls_number_reflns 5351
_refine_ls_number_restraints 120
_refine_ls_restrained_S_all 1.064
_refine_ls_R_factor_all 0.1511
_refine_ls_R_factor_gt 0.0767
_refine_ls_shift/su_max 0.001
_refine_ls_shift/su_mean 0.000
_refine_ls_structure_factor_coef Fsqd
_refine_ls_weighting_details 'calc w=1/[\s^2^(Fo^2^)+(0.0255P)^2^+5.3342P] where P=(Fo^2^+2Fc^2^)/3'
_refine_ls_weighting_scheme calc
_refine_ls_wR_factor_gt 0.1075
_refine_ls_wR_factor_ref 0.1333
_reflns_number_gt 3065
_reflns_number_total 5351
_reflns_threshold_expression >2sigma(I)
_cod_duplicate_entry 7000322
_cod_data_source_file b812337c.txt
_cod_data_source_block '[Cu2(pprd)(C2H4)2(NO3)]NO3'
_cod_original_formula_sum 'C13 H15 Cu2 N5 O6 '
_cod_database_code 7030617

loop_
_symmetry_equiv_pos_as_xyz
'x, y, z'
'-x+1/2, y+1/2, -z+1/2'
'-x, -y, -z'
'x-1/2, -y-1/2, z-1/2'

loop_
_atom_site_label
_atom_site_type_symbol
_atom_site_fract_x
_atom_site_fract_y
_atom_site_fract_z
_atom_site_U_iso_or_equiv
_atom_site_adp_type
_atom_site_occupancy
_atom_site_symmetry_multiplicity
_atom_site_calc_flag
_atom_site_refinement_flags
_atom_site_disorder_assembly
_atom_site_disorder_group
Cu1 Cu 0.32057(4) 0.10280(7) 0.40258(4) 0.02648(15) Uani 1 1 d . . .
Cu2 Cu 0.58434(6) 0.29305(9) 0.16687(4) 0.0504(2) Uani 1 1 d . . .
O1 O 0.2913(2) 0.3889(4) 0.4161(2) 0.0394(9) Uani 1 1 d . . .
O2 O 0.1412(2) 0.3882(4) 0.3369(2) 0.0401(9) Uani 1 1 d . . .
O3 O 0.2147(3) 0.6179(4) 0.3798(2) 0.0417(9) Uani 1 1 d . . .
O4 O 0.705(2) 0.531(5) 0.1963(18) 0.067(7) Uani 0.42(5) 1 d PDU A 1
O5 O 0.654(2) 0.753(3) 0.1276(12) 0.057(6) Uani 0.42(5) 1 d PDU A 1
O6 O 0.552(2) 0.549(5) 0.125(4) 0.051(6) Uani 0.42(5) 1 d PDU A 1
N5 N 0.6356(19) 0.616(4) 0.152(3) 0.037(4) Uani 0.42(5) 1 d PDU A 1
O7 O 0.6956(12) 0.466(2) 0.1963(10) 0.043(3) Uani 0.58(5) 1 d PDU A 2
O8 O 0.699(2) 0.719(2) 0.160(3) 0.091(7) Uani 0.58(5) 1 d PDU A 2
O9 O 0.5580(18) 0.588(4) 0.136(3) 0.049(5) Uani 0.58(5) 1 d PDU A 2
N6 N 0.6522(17) 0.592(3) 0.160(3) 0.049(4) Uani 0.58(5) 1 d PDU A 2
N1 N 0.3968(3) 0.1388(4) 0.5252(2) 0.0250(8) Uani 1 1 d . . .
N2 N 0.4486(3) 0.1849(4) 0.3748(2) 0.0236(8) Uani 1 1 d . A .
N3 N 0.5515(3) 0.2809(5) 0.2836(2) 0.0309(9) Uani 1 1 d . A .
N4 N 0.2145(3) 0.4636(5) 0.3778(2) 0.0277(8) Uani 1 1 d . . .
C1 C 0.2183(3) -0.0043(6) 0.3094(3) 0.0307(11) Uani 1 1 d . . .
H1 H 0.1820 0.0679 0.2626 0.037 Uiso 1 1 calc R . .
H2 H 0.2363 -0.1122 0.2883 0.037 Uiso 1 1 calc R . .
C2 C 0.1865(3) -0.0040(6) 0.3857(3) 0.0304(10) Uani 1 1 d . . .
H3 H 0.1839 -0.1117 0.4143 0.036 Uiso 1 1 calc R . .
H4 H 0.1296 0.0685 0.3885 0.036 Uiso 1 1 calc R . .
C3 C 0.3637(3) 0.1135(6) 0.5976(3) 0.0285(10) Uani 1 1 d . . .
H5 H 0.3040 0.0528 0.5940 0.034 Uiso 1 1 calc R . .
C4 C 0.4130(4) 0.1723(6) 0.6773(3) 0.0341(11) Uani 1 1 d . . .
H6 H 0.3876 0.1527 0.7279 0.041 Uiso 1 1 calc R . .
C5 C 0.5003(4) 0.2604(6) 0.6825(3) 0.0347(12) Uani 1 1 d . . .
H7 H 0.5351 0.3032 0.7368 0.042 Uiso 1 1 calc R . .
C6 C 0.5363(3) 0.2858(6) 0.6077(3) 0.0288(10) Uani 1 1 d . . .
H8 H 0.5966 0.3441 0.6098 0.035 Uiso 1 1 calc R . .
C7 C 0.4815(3) 0.2234(5) 0.5298(3) 0.0232(9) Uani 1 1 d . . .
C8 C 0.5116(3) 0.2476(5) 0.4456(3) 0.0219(9) Uani 1 1 d . . .
C9 C 0.4717(3) 0.2028(5) 0.2978(3) 0.0259(10) Uani 1 1 d . . .
H9 H 0.4276 0.1561 0.2489 0.031 Uiso 1 1 calc R A .
C10 C 0.6144(3) 0.3427(6) 0.3546(3) 0.0317(11) Uani 1 1 d . . .
H10 H 0.6727 0.3982 0.3472 0.038 Uiso 1 1 calc R A .
C11 C 0.5971(3) 0.3282(6) 0.4369(3) 0.0289(10) Uani 1 1 d . A .
H11 H 0.6423 0.3720 0.4860 0.035 Uiso 1 1 calc R . .
C12 C 0.5914(5) 0.1974(7) 0.0514(4) 0.0514(15) Uani 1 1 d . A .
H12 H 0.5328 0.2133 0.0030 0.062 Uiso 0.46(3) 1 calc PR B 3
H13 H 0.6562 0.2042 0.0339 0.062 Uiso 0.46(3) 1 calc PR B 3
H16 H 0.5608 0.2624 -0.0007 0.062 Uiso 0.54(3) 1 calc PR B 4
H17 H 0.6550 0.1446 0.0473 0.062 Uiso 0.54(3) 1 calc PR B 4
C13 C 0.583(2) 0.085(2) 0.1122(14) 0.054(6) Uani 0.46(3) 1 d P A 3
H14 H 0.6422 0.0149 0.1331 0.065 Uiso 0.46(3) 1 calc PR B 3
H15 H 0.5196 0.0239 0.1023 0.065 Uiso 0.46(3) 1 calc PR B 3
C14 C 0.5265(17) 0.105(2) 0.0894(9) 0.045(5) Uani 0.54(3) 1 d P A 4
H18 H 0.5490 -0.0069 0.1097 0.054 Uiso 0.54(3) 1 calc PR B 4
H19 H 0.4548 0.1111 0.0617 0.054 Uiso 0.54(3) 1 calc PR B 4

loop_
_atom_site_aniso_label
_atom_site_aniso_U_11
_atom_site_aniso_U_22
_atom_site_aniso_U_33
_atom_site_aniso_U_23
_atom_site_aniso_U_13
_atom_site_aniso_U_12
Cu1 0.0228(3) 0.0289(3) 0.0267(3) -0.0012(3) 0.0033(2) -0.0033(2)
Cu2 0.0670(5) 0.0532(5) 0.0393(4) -0.0142(3) 0.0297(3) -0.0261(4)
O1 0.0326(18) 0.0267(18) 0.050(2) -0.0027(16) -0.0113(16) 0.0080(16)
O2 0.0322(18) 0.0315(19) 0.047(2) -0.0035(17) -0.0113(16) -0.0058(16)
O3 0.046(2) 0.0163(18) 0.056(2) -0.0012(16) -0.0040(17) 0.0031(16)
O4 0.051(9) 0.080(16) 0.075(11) 0.018(11) 0.025(8) 0.038(11)
O5 0.051(11) 0.050(8) 0.075(10) 0.011(6) 0.022(8) -0.015(7)
O6 0.044(7) 0.044(14) 0.066(12) -0.009(12) 0.016(6) -0.009(7)
N5 0.027(7) 0.036(8) 0.054(10) -0.007(7) 0.021(7) 0.010(6)
O7 0.042(4) 0.053(7) 0.036(5) 0.001(5) 0.012(3) -0.006(5)
O8 0.067(11) 0.048(6) 0.178(18) -0.007(8) 0.071(13) -0.021(7)
O9 0.039(7) 0.044(11) 0.070(13) -0.001(10) 0.023(7) 0.005(5)
N6 0.043(8) 0.042(8) 0.076(11) -0.008(7) 0.040(8) -0.006(7)
N1 0.0207(18) 0.027(2) 0.0268(19) 0.0018(16) 0.0040(15) 0.0049(16)
N2 0.0212(18) 0.025(2) 0.0229(18) -0.0014(16) 0.0017(15) 0.0023(15)
N3 0.029(2) 0.037(2) 0.028(2) -0.0028(18) 0.0099(17) -0.0079(18)
N4 0.029(2) 0.027(2) 0.0248(19) 0.0009(17) 0.0017(16) -0.0001(17)
C1 0.024(2) 0.029(3) 0.035(3) -0.007(2) -0.005(2) -0.001(2)
C2 0.024(2) 0.023(2) 0.043(3) -0.004(2) 0.006(2) -0.0055(19)
C3 0.025(2) 0.030(3) 0.031(2) 0.008(2) 0.0078(19) 0.006(2)
C4 0.039(3) 0.041(3) 0.023(2) 0.007(2) 0.007(2) 0.011(2)
C5 0.034(3) 0.041(3) 0.026(2) -0.003(2) -0.002(2) 0.002(2)
C6 0.025(2) 0.030(3) 0.029(2) 0.004(2) -0.0007(19) 0.001(2)
C7 0.023(2) 0.020(2) 0.025(2) 0.0029(18) 0.0035(18) 0.0063(18)
C8 0.020(2) 0.017(2) 0.027(2) -0.0002(18) -0.0004(17) 0.0062(17)
C9 0.027(2) 0.026(2) 0.024(2) -0.0051(19) 0.0040(18) -0.001(2)
C10 0.023(2) 0.038(3) 0.036(3) -0.003(2) 0.010(2) -0.006(2)
C11 0.022(2) 0.033(3) 0.029(2) -0.004(2) 0.0002(19) -0.006(2)
C12 0.070(4) 0.054(4) 0.035(3) -0.013(3) 0.022(3) -0.009(3)
C13 0.069(14) 0.045(9) 0.050(10) -0.027(8) 0.018(10) -0.007(10)
C14 0.060(10) 0.045(8) 0.028(6) -0.017(6) 0.005(6) -0.036(8)

loop_
_atom_type_symbol
_atom_type_description
_atom_type_scat_dispersion_real
_atom_type_scat_dispersion_imag
_atom_type_scat_source
C C 0.0033 0.0016 'International Tables Vol C Tables 4.2.6.8 and 6.1.1.4'
H H 0.0000 0.0000 'International Tables Vol C Tables 4.2.6.8 and 6.1.1.4'
N N 0.0061 0.0033 'International Tables Vol C Tables 4.2.6.8 and 6.1.1.4'
O O 0.0106 0.0060 'International Tables Vol C Tables 4.2.6.8 and 6.1.1.4'
Cu Cu 0.3201 1.2651 'International Tables Vol C Tables 4.2.6.8 and 6.1.1.4'

loop_
_geom_angle_atom_site_label_1
_geom_angle_atom_site_label_2
_geom_angle_atom_site_label_3
_geom_angle
C1 Cu1 C2 39.91(18)
C1 Cu1 N1 155.00(18)
C2 Cu1 N1 117.60(17)
C1 Cu1 N2 119.54(17)
C2 Cu1 N2 159.43(17)
N1 Cu1 N2 82.12(14)
C1 Cu1 O1 112.79(16)
C2 Cu1 O1 105.57(16)
N1 Cu1 O1 80.46(13)
N2 Cu1 O1 82.38(13)
C13 Cu2 N3 113.2(6)
C13 Cu2 C12 40.3(6)
N3 Cu2 C12 152.5(2)
C13 Cu2 C14 23.3(6)
N3 Cu2 C14 112.5(4)
C12 Cu2 C14 40.8(4)
C13 Cu2 O7 130.2(11)
N3 Cu2 O7 97.7(5)
C12 Cu2 O7 106.9(5)
C14 Cu2 O7 146.6(7)
C13 Cu2 O6 136.7(17)
N3 Cu2 O6 104.6(16)
C12 Cu2 O6 98.3(16)
C14 Cu2 O6 121.0(14)
O7 Cu2 O6 60.5(10)
N4 O1 Cu1 125.0(3)
N5 O6 Cu2 102(3)
O5 N5 O6 121(3)
O5 N5 O4 120(2)
O6 N5 O4 118(3)
N6 O7 Cu2 101.5(11)
O8 N6 O7 119.7(15)
O8 N6 O9 121.4(17)
O7 N6 O9 118(2)
C3 N1 C7 119.3(4)
C3 N1 Cu1 126.6(3)
C7 N1 Cu1 113.0(3)
C9 N2 C8 118.3(4)
C9 N2 Cu1 128.9(3)
C8 N2 Cu1 112.2(3)
C9 N3 C10 116.3(4)
C9 N3 Cu2 122.8(3)
C10 N3 Cu2 120.8(3)
O2 N4 O1 121.0(4)
O2 N4 O3 120.5(4)
O1 N4 O3 118.5(4)
C2 C1 Cu1 70.3(3)
C2 C1 H1 116.6
Cu1 C1 H1 116.6
C2 C1 H2 116.6
Cu1 C1 H2 116.6
H1 C1 H2 113.6
C1 C2 Cu1 69.8(3)
C1 C2 H3 116.7
Cu1 C2 H3 116.7
C1 C2 H4 116.7
Cu1 C2 H4 116.7
H3 C2 H4 113.7
N1 C3 C4 122.3(4)
N1 C3 H5 118.9
C4 C3 H5 118.9
C3 C4 C5 118.8(4)
C3 C4 H6 120.6
C5 C4 H6 120.6
C4 C5 C6 119.4(4)
C4 C5 H7 120.3
C6 C5 H7 120.3
C7 C6 C5 118.0(4)
C7 C6 H8 121.0
C5 C6 H8 121.0
N1 C7 C6 122.2(4)
N1 C7 C8 115.3(4)
C6 C7 C8 122.5(4)
N2 C8 C11 120.3(4)
N2 C8 C7 115.6(4)
C11 C8 C7 124.1(4)
N2 C9 N3 125.2(4)
N2 C9 H9 117.4
N3 C9 H9 117.4
N3 C10 C11 122.5(4)
N3 C10 H10 118.8
C11 C10 H10 118.8
C10 C11 C8 117.5(4)
C10 C11 H11 121.3
C8 C11 H11 121.3
C13 C12 Cu2 65.8(7)
C14 C12 Cu2 70.1(5)
C13 C12 H12 117.1
C14 C12 H12 85.0
Cu2 C12 H12 117.1
C13 C12 H13 117.1
C14 C12 H13 147.8
Cu2 C12 H13 117.1
H12 C12 H13 114.2
C13 C12 H16 150.0
C14 C12 H16 116.6
Cu2 C12 H16 116.6
H13 C12 H16 89.2
C13 C12 H17 87.9
C14 C12 H17 116.6
Cu2 C12 H17 116.6
H12 C12 H17 126.1
H16 C12 H17 113.6
C12 C13 Cu2 73.9(8)
C12 C13 H14 116.1
Cu2 C13 H14 116.1
C12 C13 H15 116.1
Cu2 C13 H15 116.1
H14 C13 H15 113.1
C12 C14 Cu2 69.1(5)
C12 C14 H18 116.8
Cu2 C14 H18 116.8
C12 C14 H19 116.8
Cu2 C14 H19 116.8
H18 C14 H19 113.8

loop_
_geom_bond_atom_site_label_1
_geom_bond_atom_site_label_2
_geom_bond_distance
Cu1 C1 1.999(4)
Cu1 C2 2.004(4)
Cu1 N1 2.009(4)
Cu1 N2 2.020(4)
Cu1 O1 2.384(3)
Cu2 C13 1.899(17)
Cu2 N3 1.990(4)
Cu2 C12 2.001(5)
Cu2 C14 2.014(11)
Cu2 O7 2.059(16)
Cu2 O6 2.21(5)
O1 N4 1.254(4)
O2 N4 1.235(4)
O3 N4 1.258(5)
O4 N5 1.256(16)
O5 N5 1.223(16)
O6 N5 1.256(17)
O7 N6 1.257(13)
O8 N6 1.222(14)
O9 N6 1.270(15)
N1 C3 1.332(5)
N1 C7 1.343(5)
N2 C9 1.328(5)
N2 C8 1.354(5)
N3 C9 1.329(5)
N3 C10 1.354(6)
C1 C2 1.366(6)
C1 H1 0.9900
C1 H2 0.9900
C2 H3 0.9900
C2 H4 0.9900
C3 C4 1.377(6)
C3 H5 0.9500
C4 C5 1.386(7)
C4 H6 0.9500
C5 C6 1.390(6)
C5 H7 0.9500
C6 C7 1.389(6)
C6 H8 0.9500
C7 C8 1.486(6)
C8 C11 1.381(6)
C9 H9 0.9500
C10 C11 1.373(6)
C10 H10 0.9500
C11 H11 0.9500
C12 C13 1.346(19)
C12 C14 1.401(14)
C12 H12 0.9900
C12 H13 0.9900
C12 H16 0.9900
C12 H17 0.9900
C13 H14 0.9900
C13 H15 0.9900
C14 H18 0.9900
C14 H19 0.9900

loop_
_geom_torsion_atom_site_label_1
_geom_torsion_atom_site_label_2
_geom_torsion_atom_site_label_3
_geom_torsion_atom_site_label_4
_geom_torsion
C1 Cu1 O1 N4 8.5(4)
C2 Cu1 O1 N4 -33.2(4)
N1 Cu1 O1 N4 -149.3(4)
N2 Cu1 O1 N4 127.5(4)
C13 Cu2 O6 N5 -118(4)
N3 Cu2 O6 N5 92(4)
C12 Cu2 O6 N5 -104(4)
C14 Cu2 O6 N5 -140(4)
O7 Cu2 O6 N5 1(3)
Cu2 O6 N5 O5 166(4)
Cu2 O6 N5 O4 -4(6)
C13 Cu2 O7 N6 126(2)
N3 Cu2 O7 N6 -105(2)
C12 Cu2 O7 N6 88(2)
C14 Cu2 O7 N6 100(3)
O6 Cu2 O7 N6 -2(3)
Cu2 O7 N6 O8 -175(3)
Cu2 O7 N6 O9 14(4)
C1 Cu1 N1 C3 -29.0(6)
C2 Cu1 N1 C3 -7.0(4)
N2 Cu1 N1 C3 179.2(4)
O1 Cu1 N1 C3 95.6(4)
C1 Cu1 N1 C7 163.3(4)
C2 Cu1 N1 C7 -174.7(3)
N2 Cu1 N1 C7 11.5(3)
O1 Cu1 N1 C7 -72.0(3)
C1 Cu1 N2 C9 11.8(4)
C2 Cu1 N2 C9 14.3(7)
N1 Cu1 N2 C9 178.5(4)
O1 Cu1 N2 C9 -100.2(4)
C1 Cu1 N2 C8 -177.3(3)
C2 Cu1 N2 C8 -174.7(4)
N1 Cu1 N2 C8 -10.6(3)
O1 Cu1 N2 C8 70.8(3)
C13 Cu2 N3 C9 -50.7(12)
C12 Cu2 N3 C9 -37.5(7)
C14 Cu2 N3 C9 -25.3(9)
O7 Cu2 N3 C9 169.3(7)
O6 Cu2 N3 C9 107.8(8)
C13 Cu2 N3 C10 124.4(12)
C12 Cu2 N3 C10 137.6(5)
C14 Cu2 N3 C10 149.7(9)
O7 Cu2 N3 C10 -15.6(7)
O6 Cu2 N3 C10 -77.1(8)
Cu1 O1 N4 O2 8.8(6)
Cu1 O1 N4 O3 -169.2(3)
N1 Cu1 C1 C2 31.2(5)
N2 Cu1 C1 C2 178.6(3)
O1 Cu1 C1 C2 -87.2(3)
N1 Cu1 C2 C1 -165.7(3)
N2 Cu1 C2 C1 -3.5(6)
O1 Cu1 C2 C1 107.1(3)
C7 N1 C3 C4 0.5(6)
Cu1 N1 C3 C4 -166.5(3)
N1 C3 C4 C5 -0.2(7)
C3 C4 C5 C6 -0.7(7)
C4 C5 C6 C7 1.2(7)
C3 N1 C7 C6 0.0(6)
Cu1 N1 C7 C6 168.7(3)
C3 N1 C7 C8 -179.1(4)
Cu1 N1 C7 C8 -10.4(4)
C5 C6 C7 N1 -0.9(6)
C5 C6 C7 C8 178.1(4)
C9 N2 C8 C11 0.2(6)
Cu1 N2 C8 C11 -171.8(3)
C9 N2 C8 C7 -180.0(4)
Cu1 N2 C8 C7 8.0(4)
N1 C7 C8 N2 1.5(5)
C6 C7 C8 N2 -177.5(4)
N1 C7 C8 C11 -178.7(4)
C6 C7 C8 C11 2.3(6)
C8 N2 C9 N3 -1.4(6)
Cu1 N2 C9 N3 169.1(3)
C10 N3 C9 N2 1.6(7)
Cu2 N3 C9 N2 176.9(3)
C9 N3 C10 C11 -0.7(7)
Cu2 N3 C10 C11 -176.1(4)
N3 C10 C11 C8 -0.3(7)
N2 C8 C11 C10 0.6(6)
C7 C8 C11 C10 -179.2(4)
N3 Cu2 C12 C13 -19.0(17)
C14 Cu2 C12 C13 -36.2(9)
O7 Cu2 C12 C13 133.2(17)
O6 Cu2 C12 C13 -165.1(18)
C13 Cu2 C12 C14 36.2(9)
N3 Cu2 C12 C14 17.3(14)
O7 Cu2 C12 C14 169.5(13)
O6 Cu2 C12 C14 -128.9(14)
C14 C12 C13 Cu2 -90.0(17)
N3 Cu2 C13 C12 170.6(8)
C14 Cu2 C13 C12 77(2)
O7 Cu2 C13 C12 -65.9(18)
O6 Cu2 C13 C12 22(3)
C13 C12 C14 Cu2 75.9(17)
C13 Cu2 C14 C12 -74.7(19)
N3 Cu2 C14 C12 -171.5(7)
O7 Cu2 C14 C12 -19(2)
O6 Cu2 C14 C12 64.0(19)
